data_4512544
loop_
_publ_author_name
'Di Nicola, Corrado'
'Garau, Federica'
'Gazzano, Massimo'
'Lanza, Arianna'
'Monari, Magda'
'Nestola, Fabrizio'
'Pandolfo, Luciano'
'Pettinari, Claudio'

_publ_section_title
;
 Interaction of the Trinuclear Triangular Secondary Building Unit
 [Cu3(\m3-OH)(\m-pz)3]2+with 4,4&#x2032;-Bipyridine. Structural
 Characterizations of New Coordination Polymers and Hexanuclear
 CuIIClusters. 2\%
;
_journal_issue 3
_journal_name_full 'Crystal Growth &amp; Design'
_journal_page_first 1259
_journal_paper_doi 10.1021/cg501647r
_journal_volume 15
_journal_year 2015
_chemical_formula_sum 'C50 H56 Cu6 N16 O12'
_chemical_formula_weight 1454.35
_chemical_name_systematic
;
 ?
;
_space_group_IT_number 2
_symmetry_cell_setting triclinic
_symmetry_space_group_name_Hall '-P 1'
_symmetry_space_group_name_H-M 'P -1'
_atom_sites_solution_hydrogens geom
_atom_sites_solution_primary direct
_atom_sites_solution_secondary difmap
_audit_creation_method SHELXL-97
_cell_angle_alpha 86.064(2)
_cell_angle_beta 71.413(2)
_cell_angle_gamma 66.729(2)
_cell_formula_units_Z 1
_cell_length_a 11.062(2)
_cell_length_b 12.636(3)
_cell_length_c 12.816(3)
_cell_measurement_reflns_used 3609
_cell_measurement_temperature 296(2)
_cell_measurement_theta_max 24.84
_cell_measurement_theta_min 2.24
_cell_volume 1556.5(6)
_computing_cell_refinement 'Bruker SAINT'
_computing_data_collection 'Bruker APEX2'
_computing_data_reduction 'Bruker SAINT'
_computing_molecular_graphics 'Bruker SHELXTL'
_computing_publication_material 'Bruker SHELXTL'
_computing_structure_refinement 'SHELXL-97 (Sheldrick, 2008)'
_computing_structure_solution 'SHELXS-97 (Sheldrick, 2008)'
_diffrn_ambient_temperature 296(2)
_diffrn_measured_fraction_theta_full 0.994
_diffrn_measured_fraction_theta_max 0.994
_diffrn_measurement_device_type 'Bruker APEX-II CCD'
_diffrn_measurement_method '\f and \w scans'
_diffrn_radiation_monochromator graphite
_diffrn_radiation_source 'fine-focus sealed tube'
_diffrn_radiation_type MoK\a
_diffrn_radiation_wavelength 0.71073
_diffrn_reflns_av_R_equivalents 0.0913
_diffrn_reflns_av_sigmaI/netI 0.0914
_diffrn_reflns_limit_h_max 13
_diffrn_reflns_limit_h_min -13
_diffrn_reflns_limit_k_max 15
_diffrn_reflns_limit_k_min -15
_diffrn_reflns_limit_l_max 15
_diffrn_reflns_limit_l_min -15
_diffrn_reflns_number 14901
_diffrn_reflns_theta_full 25.06
_diffrn_reflns_theta_max 25.06
_diffrn_reflns_theta_min 1.68
_exptl_absorpt_coefficient_mu 2.081
_exptl_absorpt_correction_T_max 0.789
_exptl_absorpt_correction_T_min 0.654
_exptl_absorpt_correction_type multi-scan
_exptl_absorpt_process_details SADABS
_exptl_crystal_colour blue
_exptl_crystal_density_diffrn 1.552
_exptl_crystal_density_method 'not measured'
_exptl_crystal_description platelet
_exptl_crystal_F_000 738
_exptl_crystal_size_max 0.27
_exptl_crystal_size_mid 0.25
_exptl_crystal_size_min 0.15
_refine_diff_density_max 0.569
_refine_diff_density_min -0.508
_refine_diff_density_rms 0.101
_refine_ls_extinction_method none
_refine_ls_goodness_of_fit_ref 0.951
_refine_ls_hydrogen_treatment mixed
_refine_ls_matrix_type full
_refine_ls_number_parameters 369
_refine_ls_number_reflns 5491
_refine_ls_number_restraints 0
_refine_ls_restrained_S_all 0.951
_refine_ls_R_factor_all 0.0910
_refine_ls_R_factor_gt 0.0482
_refine_ls_shift/su_max 0.002
_refine_ls_shift/su_mean 0.001
_refine_ls_structure_factor_coef Fsqd
_refine_ls_weighting_details 'calc w=1/[\s^2^(Fo^2^)+(0.0597P)^2^+0.0000P] where P=(Fo^2^+2Fc^2^)/3'
_refine_ls_weighting_scheme calc
_refine_ls_wR_factor_gt 0.1087
_refine_ls_wR_factor_ref 0.1241
_reflns_number_gt 3294
_reflns_number_total 5491
_reflns_threshold_expression >2\s(I)
_cod_data_source_file cg501647r_si_002.cif
_cod_data_source_block comp5
_cod_depositor_comments
;
The following automatic conversions were performed:

'_symmetry_cell_setting' value 'Triclinic' changed to 'triclinic'
according to
/home/saulius/struct/COD-crude-data--automatic-downloads/rss-feeds/ACS/lib/dictionaries/cif_core.dic
dictionary named 'cif_core.dic' version 2.4.2 from 2011-04-26.

Automatic conversion script
Id: cif_fix_values 2935 2014-11-11 08:27:57Z andrius 

 Adding full bibliography for 4512540--4512546.cif.
;
_cod_original_cell_volume 1556.4(5)
_cod_original_sg_symbol_H-M 'P-1   '
_cod_database_code 4512544

loop_
_symmetry_equiv_pos_as_xyz
'x, y, z'
'-x, -y, -z'

loop_
_atom_site_label
_atom_site_type_symbol
_atom_site_fract_x
_atom_site_fract_y
_atom_site_fract_z
_atom_site_U_iso_or_equiv
_atom_site_adp_type
_atom_site_occupancy
_atom_site_symmetry_multiplicity
_atom_site_calc_flag
_atom_site_refinement_flags
Cu1 Cu 0.80230(6) 0.72376(5) 0.08492(5) 0.0416(2) Uani 1 1 d .
Cu2 Cu 0.89110(7) 0.94854(5) 0.08570(5) 0.0437(2) Uani 1 1 d .
Cu3 Cu 0.95110(7) 0.73872(6) 0.26323(5) 0.0468(2) Uani 1 1 d .
N3 N 0.9087(5) 0.9764(4) 0.2268(4) 0.0557(13) Uani 1 1 d .
N6 N 0.8840(4) 0.5839(4) 0.1588(4) 0.0458(11) Uani 1 1 d .
N5 N 0.9454(5) 0.5920(4) 0.2338(4) 0.0512(12) Uani 1 1 d .
N1 N 0.7606(5) 0.8456(4) -0.0157(4) 0.0511(12) Uani 1 1 d .
N2 N 0.8019(5) 0.9353(4) -0.0187(4) 0.0503(12) Uani 1 1 d .
N4 N 0.9138(5) 0.8962(4) 0.3018(4) 0.0590(13) Uani 1 1 d .
N7 N 0.6356(5) 0.8264(4) 0.2504(4) 0.0516(12) Uani 1 1 d .
C12 C 0.5266(6) 0.9633(5) 0.4480(5) 0.0530(15) Uani 1 1 d .
C13 C 0.5283(6) 1.0118(5) 0.3486(5) 0.0605(16) Uani 1 1 d .
H13 H 0.4926 1.0916 0.3452 0.073 Uiso 1 1 calc R
C11 C 0.5788(7) 0.8446(5) 0.4471(5) 0.073(2) Uani 1 1 d .
H11 H 0.5799 0.8075 0.5122 0.087 Uiso 1 1 calc R
C10 C 0.6299(7) 0.7814(5) 0.3468(6) 0.073(2) Uani 1 1 d .
H10 H 0.6625 0.7014 0.3478 0.088 Uiso 1 1 calc R
C14 C 0.5845(6) 0.9396(6) 0.2528(5) 0.0668(18) Uani 1 1 d .
H14 H 0.5858 0.9740 0.1862 0.080 Uiso 1 1 calc R
N8 N 0.6844(4) 0.6543(4) 0.0477(3) 0.0446(11) Uani 1 1 d .
C19 C 0.7377(6) 0.5776(5) -0.0377(5) 0.0512(15) Uani 1 1 d .
H19 H 0.8262 0.5648 -0.0853 0.061 Uiso 1 1 calc R
C17 C 0.5383(5) 0.5340(4) 0.0089(4) 0.0369(12) Uani 1 1 d .
C16 C 0.4809(6) 0.6162(5) 0.0943(5) 0.0578(17) Uani 1 1 d .
H16 H 0.3910 0.6329 0.1411 0.069 Uiso 1 1 calc R
C18 C 0.6698(5) 0.5164(5) -0.0594(4) 0.0468(14) Uani 1 1 d .
H18 H 0.7121 0.4632 -0.1199 0.056 Uiso 1 1 calc R
C15 C 0.5554(6) 0.6737(5) 0.1108(5) 0.0560(16) Uani 1 1 d .
H15 H 0.5138 0.7294 0.1693 0.067 Uiso 1 1 calc R
O2 O 0.8859(4) 1.1012(3) 0.0354(3) 0.0496(9) Uani 1 1 d .
O3 O 0.8200(4) 1.2892(3) 0.0369(3) 0.0603(11) Uani 1 1 d .
C20 C 0.7949(6) 1.2045(5) 0.0681(5) 0.0479(14) Uani 1 1 d .
C21 C 0.6542(6) 1.2180(5) 0.1439(6) 0.077(2) Uani 1 1 d .
H21D H 0.5942 1.2273 0.0999 0.092 Uiso 1 1 calc R
H21C H 0.6627 1.1476 0.1818 0.092 Uiso 1 1 calc R
C23 C 0.5864(8) 1.3173(7) 0.2281(6) 0.110(3) Uani 1 1 d .
H23A H 0.6359 1.3024 0.2805 0.165 Uiso 1 1 calc R
H23B H 0.4921 1.3269 0.2656 0.165 Uiso 1 1 calc R
H23C H 0.5875 1.3863 0.1924 0.165 Uiso 1 1 calc R
O4 O 0.9913(5) 0.6868(4) 0.4034(3) 0.0663(12) Uani 1 1 d .
O5 O 1.1889(5) 0.6628(4) 0.2806(4) 0.0814(14) Uani 1 1 d .
C24 C 1.1217(8) 0.6588(6) 0.3756(6) 0.0648(17) Uani 1 1 d .
O1 O 0.9286(3) 0.7849(3) 0.1172(3) 0.0398(9) Uani 1 1 d .
C9 C 0.8857(6) 0.4767(5) 0.1613(5) 0.0604(17) Uani 1 1 d .
H9 H 0.8512 0.4478 0.1177 0.073 Uiso 1 1 calc R
C7 C 0.9802(7) 0.4929(5) 0.2802(5) 0.0637(17) Uani 1 1 d .
H7 H 1.0226 0.4766 0.3348 0.076 Uiso 1 1 calc R
C8 C 0.9451(7) 0.4166(5) 0.2367(5) 0.0671(18) Uani 1 1 d .
H8 H 0.9589 0.3411 0.2547 0.081 Uiso 1 1 calc R
C1 C 0.7045(7) 0.8603(6) -0.0961(6) 0.077(2) Uani 1 1 d .
H1 H 0.6685 0.8110 -0.1134 0.092 Uiso 1 1 calc R
C3 C 0.7694(7) 0.9986(6) -0.0991(6) 0.072(2) Uani 1 1 d .
H3 H 0.7874 1.0644 -0.1185 0.086 Uiso 1 1 calc R
C2 C 0.7067(8) 0.9563(7) -0.1497(6) 0.090(2) Uani 1 1 d .
H2 H 0.6728 0.9860 -0.2078 0.108 Uiso 1 1 calc R
C4 C 0.8986(8) 1.0707(5) 0.2762(7) 0.090(2) Uani 1 1 d .
H4 H 0.8937 1.1393 0.2426 0.107 Uiso 1 1 calc R
C6 C 0.9048(8) 0.9435(6) 0.3968(6) 0.092(2) Uani 1 1 d .
H6 H 0.9043 0.9066 0.4622 0.111 Uiso 1 1 calc R
C5 C 0.8966(10) 1.0522(6) 0.3820(7) 0.112(3) Uani 1 1 d .
H5 H 0.8908 1.1038 0.4336 0.134 Uiso 1 1 calc R
C25 C 1.1873(9) 0.6181(8) 0.4659(7) 0.115(3) Uiso 1 1 d .
H25A H 1.1314 0.6713 0.5304 0.139 Uiso 1 1 calc R
H25B H 1.1854 0.5432 0.4858 0.139 Uiso 1 1 calc R
C26 C 1.3289(13) 0.6088(11) 0.4366(10) 0.194(5) Uiso 1 1 d .
H26C H 1.3820 0.5664 0.3665 0.290 Uiso 1 1 calc R
H26A H 1.3688 0.5693 0.4919 0.290 Uiso 1 1 calc R
H26B H 1.3298 0.6847 0.4322 0.290 Uiso 1 1 calc R
O1W O 0.7820(9) 0.7283(8) 0.6086(7) 0.203(4) Uiso 1 1 d .
H111 H 1.003(12) 0.757(11) 0.079(10) 0.243 Uiso 1 1 d .

loop_
_atom_site_aniso_label
_atom_site_aniso_U_11
_atom_site_aniso_U_22
_atom_site_aniso_U_33
_atom_site_aniso_U_23
_atom_site_aniso_U_13
_atom_site_aniso_U_12
Cu1 0.0454(4) 0.0376(4) 0.0558(4) -0.0040(3) -0.0166(3) -0.0289(3)
Cu2 0.0519(4) 0.0311(4) 0.0641(5) 0.0032(3) -0.0272(3) -0.0258(3)
Cu3 0.0614(5) 0.0422(4) 0.0498(4) 0.0010(3) -0.0216(3) -0.0303(4)
N3 0.078(3) 0.039(3) 0.066(3) -0.001(2) -0.033(3) -0.030(3)
N6 0.049(3) 0.040(3) 0.058(3) -0.001(2) -0.014(2) -0.029(2)
N5 0.070(3) 0.045(3) 0.052(3) 0.006(2) -0.023(3) -0.034(3)
N1 0.058(3) 0.052(3) 0.065(3) 0.003(2) -0.033(3) -0.034(3)
N2 0.062(3) 0.036(3) 0.071(3) 0.011(2) -0.036(3) -0.029(2)
N4 0.083(4) 0.046(3) 0.063(3) -0.003(3) -0.038(3) -0.028(3)
N7 0.057(3) 0.052(3) 0.051(3) -0.011(2) -0.010(2) -0.031(3)
C12 0.046(3) 0.054(4) 0.057(4) -0.015(3) -0.008(3) -0.022(3)
C13 0.069(4) 0.043(4) 0.061(4) -0.009(3) -0.022(3) -0.012(3)
C11 0.096(5) 0.048(4) 0.053(4) -0.002(3) -0.002(4) -0.023(4)
C10 0.091(5) 0.048(4) 0.073(5) -0.014(4) -0.002(4) -0.035(4)
C14 0.070(4) 0.061(4) 0.065(4) -0.012(3) -0.022(4) -0.018(4)
N8 0.042(3) 0.046(3) 0.053(3) -0.010(2) -0.009(2) -0.028(2)
C19 0.045(3) 0.057(4) 0.058(4) -0.017(3) -0.004(3) -0.033(3)
C17 0.041(3) 0.031(3) 0.050(3) -0.002(2) -0.018(3) -0.022(2)
C16 0.042(3) 0.060(4) 0.073(4) -0.023(3) 0.002(3) -0.033(3)
C18 0.047(3) 0.050(3) 0.056(4) -0.010(3) -0.014(3) -0.032(3)
C15 0.047(4) 0.053(4) 0.068(4) -0.027(3) -0.005(3) -0.025(3)
O2 0.050(2) 0.030(2) 0.076(3) 0.0020(18) -0.021(2) -0.0217(19)
O3 0.070(3) 0.029(2) 0.077(3) 0.0029(19) -0.012(2) -0.025(2)
C20 0.046(3) 0.038(3) 0.060(4) 0.002(3) -0.017(3) -0.017(3)
C21 0.056(4) 0.047(4) 0.106(6) 0.006(4) -0.002(4) -0.018(3)
C23 0.096(6) 0.082(6) 0.098(6) 0.005(5) 0.008(5) -0.012(5)
O4 0.077(3) 0.073(3) 0.061(3) 0.006(2) -0.022(2) -0.042(3)
O5 0.072(3) 0.109(4) 0.061(3) -0.009(3) -0.012(3) -0.037(3)
C24 0.078(5) 0.067(4) 0.057(4) 0.001(3) -0.031(4) -0.029(4)
O1 0.051(2) 0.0328(19) 0.054(2) 0.0042(16) -0.0247(18) -0.0294(18)
C9 0.074(4) 0.046(4) 0.075(5) 0.001(3) -0.017(4) -0.042(3)
C7 0.091(5) 0.047(4) 0.066(4) 0.012(3) -0.030(4) -0.038(4)
C8 0.091(5) 0.045(4) 0.081(5) 0.016(3) -0.030(4) -0.043(4)
C1 0.100(5) 0.081(5) 0.097(5) 0.023(4) -0.067(5) -0.058(4)
C3 0.083(5) 0.064(4) 0.105(6) 0.028(4) -0.063(5) -0.045(4)
C2 0.103(6) 0.099(6) 0.114(6) 0.042(5) -0.085(5) -0.052(5)
C4 0.151(7) 0.046(4) 0.111(6) 0.001(4) -0.081(6) -0.046(4)
C6 0.149(7) 0.069(5) 0.078(5) -0.013(4) -0.054(5) -0.046(5)
C5 0.195(10) 0.063(5) 0.115(7) -0.011(5) -0.089(7) -0.054(6)

loop_
_atom_type_symbol
_atom_type_description
_atom_type_scat_dispersion_real
_atom_type_scat_dispersion_imag
_atom_type_scat_source
C C 0.0033 0.0016 'International Tables Vol C Tables 4.2.6.8 and 6.1.1.4'
H H 0.0000 0.0000 'International Tables Vol C Tables 4.2.6.8 and 6.1.1.4'
N N 0.0061 0.0033 'International Tables Vol C Tables 4.2.6.8 and 6.1.1.4'
O O 0.0106 0.0060 'International Tables Vol C Tables 4.2.6.8 and 6.1.1.4'
Cu Cu 0.3201 1.2651 'International Tables Vol C Tables 4.2.6.8 and 6.1.1.4'

loop_
_geom_angle_atom_site_label_1
_geom_angle_atom_site_label_2
_geom_angle_atom_site_label_3
_geom_angle
_geom_angle_site_symmetry_3
N1 Cu1 N6 166.93(19) .
N1 Cu1 O1 89.10(15) .
N6 Cu1 O1 88.07(15) .
N1 Cu1 N8 91.97(17) .
N6 Cu1 N8 90.20(17) .
O1 Cu1 N8 176.76(16) .
N1 Cu1 N7 98.63(19) .
N6 Cu1 N7 93.92(18) .
O1 Cu1 N7 86.26(14) .
N8 Cu1 N7 96.59(16) .
N2 Cu2 N3 158.2(2) .
N2 Cu2 O2 91.40(16) .
N3 Cu2 O2 93.09(17) .
N2 Cu2 O1 89.15(16) .
N3 Cu2 O1 90.02(17) .
O2 Cu2 O1 170.16(15) .
N2 Cu2 O2 98.39(17) 2_775
N3 Cu2 O2 103.36(17) 2_775
O2 Cu2 O2 78.86(14) 2_775
O1 Cu2 O2 91.34(13) 2_775
N4 Cu3 N5 167.7(2) .
N4 Cu3 O1 89.74(17) .
N5 Cu3 O1 88.53(16) .
N4 Cu3 O4 91.29(18) .
N5 Cu3 O4 91.46(18) .
O1 Cu3 O4 175.09(17) .
C4 N3 N4 106.9(5) .
C4 N3 Cu2 132.4(5) .
N4 N3 Cu2 120.1(3) .
C9 N6 N5 106.9(5) .
C9 N6 Cu1 134.6(4) .
N5 N6 Cu1 118.2(3) .
C7 N5 N6 107.8(4) .
C7 N5 Cu3 132.2(4) .
N6 N5 Cu3 119.7(3) .
C1 N1 N2 105.9(5) .
C1 N1 Cu1 133.1(4) .
N2 N1 Cu1 120.8(3) .
C3 N2 N1 107.4(4) .
C3 N2 Cu2 132.4(4) .
N1 N2 Cu2 120.2(3) .
N3 N4 C6 108.0(5) .
N3 N4 Cu3 121.9(3) .
C6 N4 Cu3 129.7(5) .
C14 N7 C10 115.8(5) .
C14 N7 Cu1 117.8(4) .
C10 N7 Cu1 121.8(4) .
C13 C12 C11 117.3(5) .
C13 C12 C12 121.0(7) 2_676
C11 C12 C12 121.7(7) 2_676
C12 C13 C14 119.0(6) .
C12 C11 C10 118.7(6) .
N7 C10 C11 124.8(6) .
N7 C14 C13 124.4(6) .
C15 N8 C19 116.3(4) .
C15 N8 Cu1 122.9(3) .
C19 N8 Cu1 120.6(3) .
N8 C19 C18 123.6(5) .
C16 C17 C18 117.0(4) .
C16 C17 C17 121.5(6) 2_665
C18 C17 C17 121.6(5) 2_665
C15 C16 C17 120.0(5) .
C19 C18 C17 119.6(5) .
N8 C15 C16 123.4(5) .
C20 O2 Cu2 132.1(3) .
C20 O2 Cu2 126.2(3) 2_775
Cu2 O2 Cu2 101.14(14) 2_775
O3 C20 O2 121.8(5) .
O3 C20 C21 120.5(5) .
O2 C20 C21 117.7(5) .
C23 C21 C20 114.8(6) .
C24 O4 Cu3 102.4(4) .
O5 C24 O4 121.0(6) .
O5 C24 C25 122.6(7) .
O4 C24 C25 116.4(7) .
Cu2 O1 Cu3 116.64(16) .
Cu2 O1 Cu1 114.96(17) .
Cu3 O1 Cu1 110.33(16) .
N6 C9 C8 110.2(5) .
N5 C7 C8 110.6(6) .
C9 C8 C7 104.5(5) .
N1 C1 C2 111.3(6) .
N2 C3 C2 111.6(6) .
C3 C2 C1 103.9(6) .
N3 C4 C5 110.3(6) .
C5 C6 N4 109.3(7) .
C6 C5 C4 105.5(6) .
C26 C25 C24 114.5(8) .

loop_
_geom_bond_atom_site_label_1
_geom_bond_atom_site_label_2
_geom_bond_distance
_geom_bond_site_symmetry_2
Cu1 N1 1.947(5) .
Cu1 N6 1.973(4) .
Cu1 O1 1.996(3) .
Cu1 N8 2.014(4) .
Cu1 N7 2.361(4) .
Cu2 N2 1.949(4) .
Cu2 N3 1.949(5) .
Cu2 O2 1.977(3) .
Cu2 O1 1.982(3) .
Cu2 O2 2.314(4) 2_775
Cu3 N4 1.932(4) .
Cu3 N5 1.946(4) .
Cu3 O1 1.984(4) .
Cu3 O4 1.993(4) .
N3 C4 1.337(7) .
N3 N4 1.345(6) .
N6 C9 1.347(6) .
N6 N5 1.371(6) .
N5 C7 1.316(7) .
N1 C1 1.331(7) .
N1 N2 1.373(5) .
N2 C3 1.313(7) .
N4 C6 1.350(7) .
N7 C14 1.312(7) .
N7 C10 1.318(8) .
C12 C13 1.374(8) .
C12 C11 1.377(8) .
C12 C12 1.490(10) 2_676
C13 C14 1.395(8) .
C11 C10 1.389(8) .
N8 C15 1.329(6) .
N8 C19 1.330(6) .
C19 C18 1.364(6) .
C17 C16 1.368(7) .
C17 C18 1.375(7) .
C17 C17 1.494(8) 2_665
C16 C15 1.363(7) .
O2 C20 1.289(6) .
O2 Cu2 2.314(4) 2_775
O3 C20 1.220(6) .
C20 C21 1.498(8) .
C21 C23 1.492(9) .
O4 C24 1.273(7) .
O5 C24 1.217(7) .
C24 C25 1.512(10) .
C9 C8 1.360(8) .
C7 C8 1.378(8) .
C1 C2 1.358(9) .
C3 C2 1.347(8) .
C4 C5 1.355(9) .
C6 C5 1.345(10) .
C25 C26 1.447(12) .
